data_4103345
loop_
_publ_author_name
'Masahiro Hosoya'
'Yuko Otani'
'Masatoshi Kawahata'
'Kentaro Yamaguchi'
'Tomohiko Ohwada'

_publ_section_title
;
 Water-Stable Helical Structure of Tertiary Amides of Bicyclic \b-Amino
 Acid Bearing 7-Azabicyclo[2.2.1]heptane. Full Control of Amide Cis-Trans
 Equilibrium by Bridgehead Substitution
;
_journal_name_full 'Journal of the American Chemical Society'
_journal_page_first 14780
_journal_page_last 14789
_journal_paper_doi 10.1021/ja1017877
_journal_volume 132
_journal_year 2010
_chemical_formula_sum 'C15 H16 Br N O3'
_chemical_formula_weight 338.20
_chemical_name_systematic
;
 ?
;
_space_group_IT_number 14
_symmetry_cell_setting monoclinic
_symmetry_space_group_name_Hall '-P 2ybc'
_symmetry_space_group_name_H-M 'P 1 21/c 1'
_atom_sites_solution_hydrogens geom
_atom_sites_solution_primary direct
_atom_sites_solution_secondary difmap
_audit_creation_method SHELXL-97
_cell_angle_alpha 90.00
_cell_angle_beta 94.455(2)
_cell_angle_gamma 90.00
_cell_formula_units_Z 4
_cell_length_a 7.8838(10)
_cell_length_b 14.8491(19)
_cell_length_c 12.2397(16)
_cell_measurement_reflns_used 3208
_cell_measurement_temperature 150
_cell_measurement_theta_max 26.59
_cell_measurement_theta_min 2.59
_cell_volume 1428.5(3)
_computing_cell_refinement 'Bruker APEX2'
_computing_data_collection 'Bruker APEX2'
_computing_data_reduction 'Bruker APEX2'
_computing_molecular_graphics 'ORTEP-3 for Windows'
_computing_publication_material SHELXL-97
_computing_structure_refinement SHELXL-97
_computing_structure_solution SHELXS-97
_diffrn_ambient_temperature 150
_diffrn_detector_area_resol_mean 8.333
_diffrn_measured_fraction_theta_full 0.995
_diffrn_measured_fraction_theta_max 0.909
_diffrn_measurement_device_type 'Bruker APEX II CCD area detector'
_diffrn_measurement_method '\f and \w scans'
_diffrn_radiation_monochromator graphite
_diffrn_radiation_source 'fine-focus sealed tube'
_diffrn_radiation_type MoK\a
_diffrn_radiation_wavelength 0.71073
_diffrn_reflns_av_R_equivalents 0.0178
_diffrn_reflns_av_sigmaI/netI 0.0240
_diffrn_reflns_limit_h_max 10
_diffrn_reflns_limit_h_min -6
_diffrn_reflns_limit_k_max 17
_diffrn_reflns_limit_k_min -18
_diffrn_reflns_limit_l_max 15
_diffrn_reflns_limit_l_min -15
_diffrn_reflns_number 6966
_diffrn_reflns_theta_full 25.00
_diffrn_reflns_theta_max 27.23
_diffrn_reflns_theta_min 2.16
_diffrn_standards_decay_% 0
_diffrn_standards_number 0
_exptl_absorpt_coefficient_mu 2.884
_exptl_absorpt_correction_T_max 0.8692
_exptl_absorpt_correction_T_min 0.4783
_exptl_absorpt_correction_type empirical
_exptl_absorpt_process_details 'SADABS Sheldrick 1996'
_exptl_crystal_colour colourless
_exptl_crystal_density_diffrn 1.572
_exptl_crystal_density_method 'not measured'
_exptl_crystal_description prismatic
_exptl_crystal_F_000 688
_exptl_crystal_size_max 0.30
_exptl_crystal_size_mid 0.15
_exptl_crystal_size_min 0.05
_refine_diff_density_max 0.386
_refine_diff_density_min -0.326
_refine_diff_density_rms 0.052
_refine_ls_extinction_method none
_refine_ls_goodness_of_fit_ref 1.046
_refine_ls_hydrogen_treatment constr
_refine_ls_matrix_type full
_refine_ls_number_parameters 182
_refine_ls_number_reflns 2904
_refine_ls_number_restraints 0
_refine_ls_restrained_S_all 1.046
_refine_ls_R_factor_all 0.0332
_refine_ls_R_factor_gt 0.0257
_refine_ls_shift/su_max 0.001
_refine_ls_shift/su_mean 0.000
_refine_ls_structure_factor_coef Fsqd
_refine_ls_weighting_details 'calc w=1/[\s^2^(Fo^2^)+(0.0299P)^2^+0.6140P] where P=(Fo^2^+2Fc^2^)/3'
_refine_ls_weighting_scheme calc
_refine_ls_wR_factor_gt 0.0612
_refine_ls_wR_factor_ref 0.0640
_reflns_number_gt 2494
_reflns_number_total 2904
_reflns_threshold_expression >2\s(I)
_cod_data_source_file ja1017877_si_002_7.cif
_cod_data_source_block 47-a1001082kwh
_cod_database_code 4103345

loop_
_symmetry_equiv_pos_as_xyz
'x, y, z'
'-x, y+1/2, -z+1/2'
'-x, -y, -z'
'x, -y-1/2, z-1/2'

loop_
_atom_site_label
_atom_site_type_symbol
_atom_site_fract_x
_atom_site_fract_y
_atom_site_fract_z
_atom_site_U_iso_or_equiv
_atom_site_adp_type
_atom_site_occupancy
_atom_site_symmetry_multiplicity
_atom_site_calc_flag
_atom_site_refinement_flags
C1 C 0.6995(2) 0.15990(12) 0.59784(16) 0.0219(4) Uani 1 1 d .
C2 C 0.7326(3) 0.10880(12) 0.49219(16) 0.0245(4) Uani 1 1 d .
H2A H 0.6254 0.0976 0.4465 0.029 Uiso 1 1 calc R
H2B H 0.7906 0.0507 0.5087 0.029 Uiso 1 1 calc R
C3 C 0.8492(2) 0.17505(12) 0.43546(15) 0.0213(4) Uani 1 1 d .
H3 H 0.7823 0.2006 0.3699 0.026 Uiso 1 1 calc R
C4 C 0.8759(2) 0.25003(12) 0.52066(15) 0.0207(4) Uani 1 1 d .
H4 H 0.9174 0.3081 0.4910 0.025 Uiso 1 1 calc R
C5 C 0.9821(2) 0.21521(14) 0.62357(16) 0.0253(4) Uani 1 1 d .
H5A H 1.0823 0.1807 0.6032 0.030 Uiso 1 1 calc R
H5B H 1.0211 0.2656 0.6722 0.030 Uiso 1 1 calc R
C6 C 0.8559(3) 0.15392(13) 0.67937(16) 0.0255(4) Uani 1 1 d .
H6A H 0.8986 0.0914 0.6870 0.031 Uiso 1 1 calc R
H6B H 0.8318 0.1773 0.7523 0.031 Uiso 1 1 calc R
C7 C 1.0115(3) 0.13628(13) 0.39787(15) 0.0244(4) Uani 1 1 d .
C8 C 1.2882(3) 0.17429(17) 0.34846(19) 0.0386(5) Uani 1 1 d .
H8A H 1.3299 0.1201 0.3877 0.058 Uiso 1 1 calc R
H8B H 1.3709 0.2231 0.3616 0.058 Uiso 1 1 calc R
H8C H 1.2730 0.1615 0.2698 0.058 Uiso 1 1 calc R
C9 C 0.6624(2) 0.32760(12) 0.62397(15) 0.0208(4) Uani 1 1 d .
C10 C 0.7011(2) 0.41743(12) 0.57635(15) 0.0209(4) Uani 1 1 d .
C11 C 0.6780(3) 0.43332(13) 0.46421(16) 0.0246(4) Uani 1 1 d .
H11 H 0.6420 0.3858 0.4158 0.030 Uiso 1 1 calc R
C12 C 0.7073(3) 0.51814(14) 0.42299(18) 0.0313(5) Uani 1 1 d .
H12 H 0.6899 0.5291 0.3465 0.038 Uiso 1 1 calc R
C13 C 0.7621(3) 0.58703(14) 0.49350(19) 0.0338(5) Uani 1 1 d .
H13 H 0.7826 0.6453 0.4652 0.041 Uiso 1 1 calc R
C14 C 0.7871(3) 0.57130(14) 0.60522(19) 0.0335(5) Uani 1 1 d .
H14 H 0.8262 0.6185 0.6532 0.040 Uiso 1 1 calc R
C15 C 0.7552(3) 0.48690(13) 0.64702(17) 0.0275(4) Uani 1 1 d .
H15 H 0.7701 0.4764 0.7237 0.033 Uiso 1 1 calc R
N1 N 0.70154(19) 0.25477(10) 0.55956(13) 0.0199(3) Uani 1 1 d .
O1 O 1.0336(2) 0.05841(10) 0.37581(13) 0.0397(4) Uani 1 1 d .
O2 O 1.12663(18) 0.20106(9) 0.38753(12) 0.0301(3) Uani 1 1 d .
O3 O 0.59693(18) 0.32046(9) 0.71071(11) 0.0282(3) Uani 1 1 d .
Br1 Br 0.49025(3) 0.120186(14) 0.655266(18) 0.03553(9) Uani 1 1 d .

loop_
_atom_site_aniso_label
_atom_site_aniso_U_11
_atom_site_aniso_U_22
_atom_site_aniso_U_33
_atom_site_aniso_U_23
_atom_site_aniso_U_13
_atom_site_aniso_U_12
C1 0.0229(10) 0.0198(9) 0.0234(10) 0.0020(7) 0.0044(8) -0.0021(8)
C2 0.0270(10) 0.0215(9) 0.0247(10) -0.0011(8) 0.0003(8) 0.0002(8)
C3 0.0253(10) 0.0200(9) 0.0184(9) -0.0010(7) 0.0002(8) 0.0036(8)
C4 0.0210(9) 0.0192(9) 0.0225(10) -0.0011(7) 0.0053(8) 0.0027(7)
C5 0.0229(10) 0.0308(11) 0.0219(10) -0.0053(8) -0.0010(8) 0.0027(8)
C6 0.0318(11) 0.0230(10) 0.0212(10) -0.0007(8) -0.0010(8) 0.0043(8)
C7 0.0305(11) 0.0267(11) 0.0157(9) -0.0010(8) 0.0004(8) 0.0052(8)
C8 0.0277(12) 0.0512(14) 0.0383(13) -0.0042(11) 0.0117(10) 0.0113(10)
C9 0.0164(9) 0.0248(10) 0.0209(10) 0.0000(8) 0.0006(7) 0.0035(7)
C10 0.0173(9) 0.0220(9) 0.0237(10) -0.0001(8) 0.0038(7) 0.0052(7)
C11 0.0253(10) 0.0226(10) 0.0264(10) -0.0006(8) 0.0042(8) 0.0045(8)
C12 0.0327(12) 0.0313(11) 0.0303(11) 0.0071(9) 0.0057(9) 0.0033(9)
C13 0.0292(11) 0.0236(10) 0.0489(14) 0.0084(10) 0.0039(10) -0.0008(9)
C14 0.0280(11) 0.0241(11) 0.0477(14) -0.0058(9) -0.0030(10) -0.0014(9)
C15 0.0259(11) 0.0293(11) 0.0268(11) -0.0031(8) -0.0002(8) 0.0036(8)
N1 0.0197(8) 0.0185(8) 0.0222(8) 0.0013(6) 0.0056(6) 0.0005(6)
O1 0.0464(10) 0.0254(8) 0.0479(10) -0.0091(7) 0.0086(8) 0.0095(7)
O2 0.0282(8) 0.0294(7) 0.0342(8) -0.0032(6) 0.0128(6) 0.0058(6)
O3 0.0310(8) 0.0320(8) 0.0228(7) 0.0007(6) 0.0092(6) 0.0035(6)
Br1 0.03376(13) 0.03471(13) 0.03960(14) 0.00440(10) 0.01237(9) -0.00921(9)

loop_
_atom_type_symbol
_atom_type_description
_atom_type_scat_dispersion_real
_atom_type_scat_dispersion_imag
_atom_type_scat_source
C C 0.0033 0.0016 'International Tables Vol C Tables 4.2.6.8 and 6.1.1.4'
H H 0.0000 0.0000 'International Tables Vol C Tables 4.2.6.8 and 6.1.1.4'
N N 0.0061 0.0033 'International Tables Vol C Tables 4.2.6.8 and 6.1.1.4'
O O 0.0106 0.0060 'International Tables Vol C Tables 4.2.6.8 and 6.1.1.4'
Br Br -0.2901 2.4595 'International Tables Vol C Tables 4.2.6.8 and 6.1.1.4'

loop_
_geom_angle_atom_site_label_1
_geom_angle_atom_site_label_2
_geom_angle_atom_site_label_3
_geom_angle
N1 C1 C6 103.49(15)
N1 C1 C2 101.30(14)
C6 C1 C2 109.84(16)
N1 C1 Br1 115.74(12)
C6 C1 Br1 114.37(13)
C2 C1 Br1 111.10(13)
C1 C2 C3 102.06(14)
C1 C2 H2A 111.4
C3 C2 H2A 111.4
C1 C2 H2B 111.4
C3 C2 H2B 111.4
H2A C2 H2B 109.2
C7 C3 C4 114.28(16)
C7 C3 C2 116.24(15)
C4 C3 C2 102.24(14)
C7 C3 H3 107.9
C4 C3 H3 107.9
C2 C3 H3 107.9
N1 C4 C3 99.83(14)
N1 C4 C5 102.13(14)
C3 C4 C5 110.44(15)
N1 C4 H4 114.3
C3 C4 H4 114.3
C5 C4 H4 114.3
C6 C5 C4 103.30(15)
C6 C5 H5A 111.1
C4 C5 H5A 111.1
C6 C5 H5B 111.1
C4 C5 H5B 111.1
H5A C5 H5B 109.1
C1 C6 C5 101.06(15)
C1 C6 H6A 111.6
C5 C6 H6A 111.6
C1 C6 H6B 111.6
C5 C6 H6B 111.6
H6A C6 H6B 109.4
O1 C7 O2 124.03(18)
O1 C7 C3 125.23(19)
O2 C7 C3 110.68(15)
O2 C8 H8A 109.5
O2 C8 H8B 109.5
H8A C8 H8B 109.5
O2 C8 H8C 109.5
H8A C8 H8C 109.5
H8B C8 H8C 109.5
O3 C9 N1 123.66(17)
O3 C9 C10 121.93(16)
N1 C9 C10 114.37(15)
C11 C10 C15 119.87(18)
C11 C10 C9 121.37(17)
C15 C10 C9 118.71(17)
C12 C11 C10 120.12(19)
C12 C11 H11 119.9
C10 C11 H11 119.9
C11 C12 C13 119.9(2)
C11 C12 H12 120.1
C13 C12 H12 120.1
C12 C13 C14 120.24(19)
C12 C13 H13 119.9
C14 C13 H13 119.9
C15 C14 C13 120.1(2)
C15 C14 H14 120.0
C13 C14 H14 120.0
C14 C15 C10 119.81(19)
C14 C15 H15 120.1
C10 C15 H15 120.1
C9 N1 C1 123.50(15)
C9 N1 C4 118.00(14)
C1 N1 C4 95.10(13)
C7 O2 C8 117.04(16)

loop_
_geom_bond_atom_site_label_1
_geom_bond_atom_site_label_2
_geom_bond_distance
C1 N1 1.485(2)
C1 C6 1.527(3)
C1 C2 1.539(3)
C1 Br1 1.9346(18)
C2 C3 1.547(3)
C2 H2A 0.9900
C2 H2B 0.9900
C3 C7 1.508(3)
C3 C4 1.529(2)
C3 H3 1.0000
C4 N1 1.491(2)
C4 C5 1.546(3)
C4 H4 1.0000
C5 C6 1.546(3)
C5 H5A 0.9900
C5 H5B 0.9900
C6 H6A 0.9900
C6 H6B 0.9900
C7 O1 1.203(2)
C7 O2 1.335(2)
C8 O2 1.450(2)
C8 H8A 0.9800
C8 H8B 0.9800
C8 H8C 0.9800
C9 O3 1.221(2)
C9 N1 1.387(2)
C9 C10 1.497(3)
C10 C11 1.391(3)
C10 C15 1.392(3)
C11 C12 1.383(3)
C11 H11 0.9500
C12 C13 1.386(3)
C12 H12 0.9500
C13 C14 1.386(3)
C13 H13 0.9500
C14 C15 1.384(3)
C14 H14 0.9500
C15 H15 0.9500
